data_7115240
loop_
_publ_author_name
'Sachleben, Richard A.'
'Urvoas, Agathe'
'Bryan, Jeffrey C.'
'Haverlock, Tamara J.'
'Moyer, Bruce A.'
'Hay, Benjamin P.'

_publ_section_title
;
 Dideoxygenated calix[4]arene crown-6 ethers enhanced selectivity for
 caesium over potassium and rubidium
;
_journal_issue 17
_journal_name_full 'Chemical Communications'
_journal_page_first 1751
_journal_paper_doi 10.1039/a905682c
_journal_year 1999
_chemical_formula_moiety 'C42 H42 O6'
_chemical_formula_sum 'C42 H42 O6'
_chemical_formula_weight 642.76
_chemical_name_common
; 
dihydroxycalix[4]arene-benzocrown-6 
;
_chemical_name_systematic
; 
 ? 
;
_space_group_IT_number 2
_symmetry_cell_setting triclinic
_symmetry_space_group_name_Hall '-P 1'
_symmetry_space_group_name_H-M 'P -1'
_atom_sites_solution_hydrogens geom
_atom_sites_solution_primary direct
_atom_sites_solution_secondary difmap
_audit_creation_method SHELXL-97
_cell_angle_alpha 70.959(17)
_cell_angle_beta 89.846(17)
_cell_angle_gamma 77.52(2)
_cell_formula_units_Z 4
_cell_length_a 10.634(3)
_cell_length_b 17.432(4)
_cell_length_c 19.578(4)
_cell_measurement_reflns_used 25
_cell_measurement_temperature 173(2)
_cell_measurement_theta_max 12.2
_cell_measurement_theta_min 10.1
_cell_volume 3340.5(15)
_computing_cell_refinement 'CAD4-PC (Enraf-Nonius, 1993)'
_computing_data_collection 'CAD4-PC (Enraf-Nonius, 1993)'
_computing_data_reduction 'XCAD4 (Harms, 1995)'
_computing_molecular_graphics 'Siemens SHELXTL'
_computing_publication_material 'Siemens SHELXTL'
_computing_structure_refinement 'SHELXL-97 (Sheldrick, 1997)'
_computing_structure_solution 'SHELXS-97 (Sheldrick, 1990)'
_diffrn_ambient_temperature 173(2)
_diffrn_measured_fraction_theta_full 0.996
_diffrn_measured_fraction_theta_max 0.996
_diffrn_measurement_device_type 'Nonius CAD4'
_diffrn_measurement_method Omega-scans
_diffrn_radiation_monochromator graphite
_diffrn_radiation_source 'fine-focus sealed tube'
_diffrn_radiation_type MoK\a
_diffrn_radiation_wavelength 0.71073
_diffrn_reflns_av_R_equivalents 0.020
_diffrn_reflns_av_sigmaI/netI 0.060
_diffrn_reflns_limit_h_max 6
_diffrn_reflns_limit_h_min -11
_diffrn_reflns_limit_k_max 17
_diffrn_reflns_limit_k_min -18
_diffrn_reflns_limit_l_max 20
_diffrn_reflns_limit_l_min -20
_diffrn_reflns_number 10291
_diffrn_reflns_theta_full 22
_diffrn_reflns_theta_max 22
_diffrn_reflns_theta_min 2
_diffrn_standards_decay_% 4
_diffrn_standards_interval_time 120
_diffrn_standards_number 3
_exptl_absorpt_coefficient_mu 0.084
_exptl_absorpt_correction_T_max 0.9768
_exptl_absorpt_correction_T_min 0.9606
_exptl_absorpt_correction_type psi-scan
_exptl_absorpt_process_details 'Siemens, 1997'
_exptl_crystal_colour colourless
_exptl_crystal_density_diffrn 1.28
_exptl_crystal_density_meas ?
_exptl_crystal_density_method 'not measured'
_exptl_crystal_description 'thick plate'
_exptl_crystal_F_000 1368
_exptl_crystal_size_max 0.56
_exptl_crystal_size_mid 0.49
_exptl_crystal_size_min 0.17
_refine_diff_density_max 0.26
_refine_diff_density_min -0.22
_refine_diff_density_rms 0.04
_refine_ls_extinction_method none
_refine_ls_goodness_of_fit_ref 1.02
_refine_ls_hydrogen_treatment noref
_refine_ls_matrix_type full
_refine_ls_number_parameters 896
_refine_ls_number_reflns 8182
_refine_ls_number_restraints 25
_refine_ls_restrained_S_all 1.03
_refine_ls_R_factor_all 0.090
_refine_ls_R_factor_gt 0.043
_refine_ls_shift/su_max 0.001
_refine_ls_shift/su_mean 0.000
_refine_ls_structure_factor_coef Fsqd
_refine_ls_weighting_details 'calc w=1/[\s^2^(Fo^2^)+(0.0552P)^2^+0.4808P] where P=(Fo^2^+2Fc^2^)/3'
_refine_ls_weighting_scheme calc
_refine_ls_wR_factor_gt 0.100
_refine_ls_wR_factor_ref 0.117
_reflns_number_gt 5392
_reflns_number_total 8182
_reflns_threshold_expression >2sigma(I)
_cod_data_source_file 905682c.txt
_cod_data_source_block cbc
_cod_depositor_comments
;
The following automatic conversions were performed:

'_symmetry_cell_setting' value 'Triclinic' changed to 'triclinic'
according to
/usr/data/users/saulius/automatic-downloads/retrospective/RSC/lib/dictionaries/cif_core.dic
dictionary named 'cif_core.dic' version 2.4.2 from 2011-04-26.

Automatic conversion script
Id: cif_fix_values 2281 2013-09-26 08:29:07Z andrius 

The following automatic conversions were performed:

'_exptl_crystal_density_meas' value 'not measured' was changed to '?'
- the value is perceived as not measured.

Automatic conversion script
Id: cif_fix_values 3008 2015-01-20 13:52:24Z robertas 
;
_cod_original_cell_volume 3340.6(13)
_cod_original_sg_symbol_H-M P-1
_cod_database_code 7115240

loop_
_symmetry_equiv_pos_as_xyz
'x, y, z'
'-x, -y, -z'

loop_
_atom_site_label
_atom_site_type_symbol
_atom_site_fract_x
_atom_site_fract_y
_atom_site_fract_z
_atom_site_U_iso_or_equiv
_atom_site_adp_type
_atom_site_occupancy
_atom_site_symmetry_multiplicity
_atom_site_calc_flag
_atom_site_refinement_flags
_atom_site_disorder_assembly
_atom_site_disorder_group
O1 O 0.82491(18) 0.20084(12) 0.51048(10) 0.0399(5) Uani 1 1 d . . .
O2 O 0.59785(19) 0.17694(12) 0.59810(11) 0.0466(6) Uani 1 1 d . . .
O3 O 0.34502(19) 0.20580(12) 0.64855(11) 0.0414(5) Uani 1 1 d . . .
O4 O 0.16085(19) 0.19994(12) 0.56091(11) 0.0453(6) Uani 1 1 d . . .
O7 O 0.6798(2) 0.80547(13) 0.08692(12) 0.0504(6) Uani 1 1 d . . .
O8 O 0.89603(19) 0.82080(12) 0.17498(11) 0.0434(5) Uani 1 1 d . . .
O9 O 1.15627(18) 0.79620(12) 0.22907(10) 0.0405(5) Uani 1 1 d . . .
O10 O 1.33041(18) 0.80022(12) 0.12969(10) 0.0386(5) Uani 1 1 d . . .
O12 O 1.07341(18) 0.79303(12) -0.11781(10) 0.0410(5) Uani 1 1 d . . .
C40 C 0.2974(4) 0.1069(2) 0.51373(19) 0.0616(10) Uani 1 1 d DU . .
H40C H 0.2355 0.0930 0.4845 0.074 Uiso 0.24 1 calc PR A 2
H40D H 0.2948 0.0725 0.5649 0.074 Uiso 0.24 1 calc PR A 2
H40A H 0.3715 0.0797 0.5504 0.074 Uiso 0.76 1 d PR A 1
H40B H 0.2270 0.0776 0.5293 0.074 Uiso 0.76 1 d PR A 1
O5 O 0.3365(3) 0.10113(17) 0.44387(16) 0.0456(7) Uani 0.76 1 d PDU B 1
C41 C 0.4574(4) 0.1216(3) 0.4342(3) 0.0518(12) Uani 0.76 1 d PDU B 1
H41A H 0.5209 0.0818 0.4734 0.062 Uiso 0.76 1 calc PR B 1
H41B H 0.4509 0.1783 0.4364 0.062 Uiso 0.76 1 calc PR B 1
C42 C 0.5019(4) 0.1185(3) 0.3613(2) 0.0496(12) Uani 0.76 1 d PDU B 1
H42A H 0.5953 0.1176 0.3600 0.060 Uiso 0.76 1 calc PR B 1
H42B H 0.4893 0.0666 0.3549 0.060 Uiso 0.76 1 calc PR B 1
O6 O 0.43114(19) 0.18966(13) 0.30253(11) 0.0454(5) Uani 1 1 d DU . .
O5A O 0.4362(10) 0.0809(7) 0.4896(6) 0.081(3) Uani 0.24 1 d PDU B 2
C41A C 0.4170(15) 0.0958(8) 0.4124(6) 0.035(4) Uiso 0.24 1 d PDU B 2
H41C H 0.3241 0.1101 0.3966 0.042 Uiso 0.24 1 calc PR B 2
H41D H 0.4607 0.0465 0.3998 0.042 Uiso 0.24 1 calc PR B 2
C42A C 0.4790(11) 0.1696(8) 0.3786(6) 0.032(3) Uani 0.24 1 d PDU B 2
H42C H 0.4466 0.2160 0.3973 0.038 Uiso 0.24 1 calc PR B 2
H42D H 0.5744 0.1532 0.3853 0.038 Uiso 0.24 1 calc PR B 2
C90 C 1.1910(4) 0.8974(2) 0.0337(2) 0.0828(14) Uani 1 1 d DU . .
H90C H 1.2540 0.9282 0.0423 0.099 Uiso 0.46 1 calc PR C 2
H90D H 1.1045 0.9227 0.0451 0.099 Uiso 0.46 1 calc PR C 2
H90A H 1.1856 0.9293 0.0675 0.099 Uiso 0.54 1 d PR C 1
H90B H 1.2585 0.9130 0.0004 0.099 Uiso 0.54 1 d PR C 1
O11 O 1.0647(4) 0.9227(2) -0.0091(2) 0.0440(10) Uani 0.54 1 d PDU D 1
C91 C 1.0758(4) 0.9014(2) -0.06988(18) 0.0576(10) Uani 1 1 d DU . .
H91A H 1.1676 0.8913 -0.0808 0.069 Uiso 0.54 1 calc PR D 1
H91B H 1.0265 0.9482 -0.1112 0.069 Uiso 0.54 1 calc PR D 1
H91C H 1.0624 0.9354 -0.1219 0.069 Uiso 0.46 1 d PR D 2
H91D H 1.0187 0.9334 -0.0438 0.069 Uiso 0.46 1 d PR D 2
O11A O 1.1894(5) 0.8967(3) -0.0501(2) 0.0485(12) Uani 0.46 1 d PDU D 2
C1 C 0.8353(3) 0.26445(17) 0.44673(16) 0.0335(7) Uani 1 1 d . . .
C2 C 0.7623(3) 0.34425(19) 0.43694(16) 0.0357(7) Uani 1 1 d . . .
C3 C 0.7813(3) 0.40863(19) 0.37650(18) 0.0439(8) Uani 1 1 d . . .
H3 H 0.7328 0.4638 0.3686 0.053 Uiso 1 1 calc R . .
C4 C 0.8693(3) 0.3939(2) 0.32772(18) 0.0484(9) Uani 1 1 d . . .
H4 H 0.8820 0.4387 0.2870 0.058 Uiso 1 1 calc R . .
C5 C 0.9386(3) 0.3141(2) 0.33819(17) 0.0432(8) Uani 1 1 d . . .
H5 H 0.9978 0.3043 0.3039 0.052 Uiso 1 1 calc R . .
C6 C 0.9237(3) 0.24765(18) 0.39781(16) 0.0363(8) Uani 1 1 d . . .
C7 C 0.6640(3) 0.36167(19) 0.48890(16) 0.0411(8) Uani 1 1 d . . .
H7A H 0.6763 0.4108 0.5006 0.049 Uiso 1 1 calc R . .
H7B H 0.6804 0.3135 0.5345 0.049 Uiso 1 1 calc R . .
C8 C 0.5242(3) 0.37790(16) 0.46033(15) 0.0315(7) Uani 1 1 d . . .
C9 C 0.4909(3) 0.36011(17) 0.39972(15) 0.0364(8) Uani 1 1 d . . .
H9 H 0.5574 0.3377 0.3745 0.044 Uiso 1 1 calc R . .
C10 C 0.3630(3) 0.37409(17) 0.37486(15) 0.0333(7) Uani 1 1 d . . .
C11 C 0.2666(3) 0.40691(17) 0.41258(15) 0.0350(7) Uani 1 1 d . . .
H11 H 0.1785 0.4175 0.3963 0.042 Uiso 1 1 calc R . .
C12 C 0.2983(3) 0.42404(17) 0.47333(15) 0.0369(8) Uani 1 1 d . . .
H12 H 0.2320 0.4458 0.4991 0.044 Uiso 1 1 calc R . .
C13 C 0.4260(3) 0.40984(17) 0.49697(15) 0.0346(7) Uani 1 1 d . . .
H13 H 0.4468 0.4221 0.5388 0.042 Uiso 1 1 calc R . .
C14 C 0.3252(3) 0.3511(2) 0.31051(16) 0.0437(8) Uani 1 1 d . B .
H14A H 0.2882 0.3013 0.3286 0.052 Uiso 1 1 calc R . .
H14B H 0.2567 0.3974 0.2794 0.052 Uiso 1 1 calc R . .
C15 C 0.4352(3) 0.3332(2) 0.26475(16) 0.0370(8) Uani 1 1 d . . .
C16 C 0.4901(3) 0.25304(19) 0.26483(15) 0.0359(7) Uani 1 1 d . B .
C17 C 0.5956(3) 0.23743(19) 0.22520(15) 0.0369(8) Uani 1 1 d . . .
C18 C 0.6444(3) 0.3045(2) 0.18422(16) 0.0433(8) Uani 1 1 d . B .
H18 H 0.7169 0.2950 0.1572 0.052 Uiso 1 1 calc R . .
C19 C 0.5899(3) 0.3844(2) 0.18190(17) 0.0476(9) Uani 1 1 d . . .
H19 H 0.6235 0.4297 0.1529 0.057 Uiso 1 1 calc R B .
C20 C 0.4858(3) 0.3981(2) 0.22226(17) 0.0445(8) Uani 1 1 d . B .
H20 H 0.4483 0.4534 0.2208 0.053 Uiso 1 1 calc R . .
C21 C 0.6630(3) 0.15067(19) 0.22720(17) 0.0468(8) Uani 1 1 d . B .
H21A H 0.6964 0.1542 0.1793 0.056 Uiso 1 1 calc R . .
H21B H 0.5988 0.1157 0.2355 0.056 Uiso 1 1 calc R . .
C22 C 0.7742(3) 0.10784(19) 0.28503(16) 0.0406(8) Uani 1 1 d . . .
C23 C 0.8322(3) 0.15208(19) 0.31840(16) 0.0403(8) Uani 1 1 d . B .
H23 H 0.8020 0.2108 0.3044 0.048 Uiso 1 1 calc R . .
C24 C 0.9327(3) 0.11263(18) 0.37146(16) 0.0389(8) Uani 1 1 d . . .
C25 C 0.9771(3) 0.0274(2) 0.39023(18) 0.0504(9) Uani 1 1 d . B .
H25 H 1.0462 -0.0006 0.4264 0.060 Uiso 1 1 calc R . .
C26 C 0.9229(4) -0.0175(2) 0.3573(2) 0.0591(10) Uani 1 1 d . . .
H26 H 0.9551 -0.0760 0.3703 0.071 Uiso 1 1 calc R B .
C27 C 0.8214(3) 0.0227(2) 0.30532(19) 0.0548(10) Uani 1 1 d . B .
H27 H 0.7834 -0.0088 0.2832 0.066 Uiso 1 1 calc R . .
C28 C 0.9972(3) 0.16031(19) 0.40778(17) 0.0466(8) Uani 1 1 d . B .
H28A H 1.0113 0.1287 0.4603 0.056 Uiso 1 1 calc R . .
H28B H 1.0831 0.1628 0.3887 0.056 Uiso 1 1 calc R . .
C29 C 0.7315(3) 0.15437(19) 0.50684(16) 0.0458(8) Uani 1 1 d . . .
H29A H 0.7688 0.1101 0.4865 0.055 Uiso 1 1 calc R . .
H29B H 0.6552 0.1915 0.4749 0.055 Uiso 1 1 calc R . .
C30 C 0.6924(3) 0.11644(19) 0.58154(17) 0.0455(8) Uani 1 1 d . . .
H30A H 0.6570 0.0676 0.5841 0.055 Uiso 1 1 calc R . .
H30B H 0.7684 0.0975 0.6169 0.055 Uiso 1 1 calc R . .
C31 C 0.5699(3) 0.15119(19) 0.67179(16) 0.0454(8) Uani 1 1 d . . .
H31A H 0.6464 0.1462 0.7030 0.054 Uiso 1 1 calc R . .
H31B H 0.5481 0.0960 0.6854 0.054 Uiso 1 1 calc R . .
C32 C 0.4585(3) 0.21395(19) 0.68272(17) 0.0450(8) Uani 1 1 d . . .
H32A H 0.4487 0.2034 0.7351 0.054 Uiso 1 1 calc R . .
H32B H 0.4726 0.2709 0.6606 0.054 Uiso 1 1 calc R . .
C33 C 0.2402(3) 0.27175(18) 0.63085(15) 0.0331(7) Uani 1 1 d . . .
C34 C 0.1463(3) 0.26868(18) 0.58295(15) 0.0350(7) Uani 1 1 d . . .
C35 C 0.0371(3) 0.33156(19) 0.56116(16) 0.0426(8) Uani 1 1 d . . .
H35 H -0.0267 0.3295 0.5283 0.051 Uiso 1 1 calc R . .
C36 C 0.0195(3) 0.39782(19) 0.58672(17) 0.0438(8) Uani 1 1 d . . .
H36 H -0.0559 0.4416 0.5714 0.053 Uiso 1 1 calc R . .
C37 C 0.1116(3) 0.4000(2) 0.63441(16) 0.0419(8) Uani 1 1 d . . .
H37 H 0.0992 0.4454 0.6524 0.050 Uiso 1 1 calc R . .
C38 C 0.2219(3) 0.33738(19) 0.65652(15) 0.0392(8) Uani 1 1 d . . .
H38 H 0.2852 0.3396 0.6895 0.047 Uiso 1 1 calc R . .
C39 C 0.2508(3) 0.19766(19) 0.50722(17) 0.0522(9) Uani 1 1 d . B .
H39A H 0.3242 0.2209 0.5156 0.063 Uiso 1 1 calc R . .
H39B H 0.2087 0.2307 0.4583 0.063 Uiso 1 1 calc R . .
C51 C 0.6639(3) 0.7437(2) 0.05902(17) 0.0414(8) Uani 1 1 d . . .
C52 C 0.7289(3) 0.6619(2) 0.09404(16) 0.0392(8) Uani 1 1 d . . .
C53 C 0.6997(3) 0.6007(2) 0.07062(19) 0.0521(9) Uani 1 1 d . . .
H53 H 0.7428 0.5442 0.0943 0.063 Uiso 1 1 calc R . .
C54 C 0.6099(4) 0.6195(3) 0.0138(2) 0.0666(11) Uani 1 1 d . . .
H54 H 0.5911 0.5766 -0.0015 0.080 Uiso 1 1 calc R . .
C55 C 0.5479(3) 0.7011(3) -0.0205(2) 0.0640(11) Uani 1 1 d . . .
H55 H 0.4848 0.7138 -0.0592 0.077 Uiso 1 1 calc R . .
C56 C 0.5745(3) 0.7658(2) -0.00016(18) 0.0497(9) Uani 1 1 d . . .
C57 C 0.8268(3) 0.63907(19) 0.15659(16) 0.0430(8) Uani 1 1 d . . .
H57A H 0.8115 0.5893 0.1950 0.052 Uiso 1 1 calc R . .
H57B H 0.8130 0.6853 0.1767 0.052 Uiso 1 1 calc R . .
C58 C 0.9670(3) 0.62091(17) 0.13806(15) 0.0323(7) Uani 1 1 d . . .
C59 C 1.0030(3) 0.62903(16) 0.06842(15) 0.0323(7) Uani 1 1 d . . .
H59 H 0.9377 0.6457 0.0301 0.039 Uiso 1 1 calc R . .
C60 C 1.1319(3) 0.61356(16) 0.05279(14) 0.0295(7) Uani 1 1 d . . .
C61 C 1.2257(3) 0.58840(17) 0.10949(16) 0.0357(7) Uani 1 1 d . . .
H61 H 1.3144 0.5767 0.1004 0.043 Uiso 1 1 calc R . .
C62 C 1.1916(3) 0.58026(17) 0.17887(16) 0.0382(8) Uani 1 1 d . . .
H62 H 1.2569 0.5633 0.2172 0.046 Uiso 1 1 calc R . .
C63 C 1.0637(3) 0.59638(18) 0.19324(16) 0.0397(8) Uani 1 1 d . . .
H63 H 1.0415 0.5907 0.2414 0.048 Uiso 1 1 calc R . .
C64 C 1.1729(3) 0.62416(19) -0.02349(15) 0.0412(8) Uani 1 1 d . . .
H64A H 1.2246 0.6671 -0.0368 0.049 Uiso 1 1 calc R . .
H64B H 1.2298 0.5710 -0.0234 0.049 Uiso 1 1 calc R . .
C65 C 1.0648(3) 0.64852(18) -0.08076(14) 0.0321(7) Uani 1 1 d . . .
C66 C 1.0154(3) 0.73105(17) -0.12347(15) 0.0320(7) Uani 1 1 d . . .
C67 C 0.9103(3) 0.75450(18) -0.17499(15) 0.0353(7) Uani 1 1 d . . .
C68 C 0.8559(3) 0.6919(2) -0.18143(16) 0.0428(8) Uani 1 1 d . . .
H68 H 0.7836 0.7060 -0.2151 0.051 Uiso 1 1 calc R . .
C69 C 0.9035(3) 0.6098(2) -0.14045(17) 0.0457(8) Uani 1 1 d . . .
H69 H 0.8648 0.5679 -0.1464 0.055 Uiso 1 1 calc R . .
C70 C 1.0065(3) 0.58862(19) -0.09119(16) 0.0404(8) Uani 1 1 d . . .
H70 H 1.0392 0.5316 -0.0634 0.048 Uiso 1 1 calc R . .
C71 C 0.8557(3) 0.84395(19) -0.21957(17) 0.0503(9) Uani 1 1 d . . .
H71A H 0.8091 0.8457 -0.2640 0.060 Uiso 1 1 calc R . .
H71B H 0.9280 0.8717 -0.2348 0.060 Uiso 1 1 calc R . .
C72 C 0.7651(3) 0.8925(2) -0.18126(17) 0.0467(9) Uani 1 1 d . . .
C73 C 0.6817(3) 0.8553(2) -0.13371(17) 0.0484(9) Uani 1 1 d . . .
H73 H 0.6816 0.7987 -0.1263 0.058 Uiso 1 1 calc R . .
C74 C 0.5978(3) 0.8980(2) -0.09629(18) 0.0558(10) Uani 1 1 d . . .
C75 C 0.5989(5) 0.9813(3) -0.1088(2) 0.0826(15) Uani 1 1 d . . .
H75 H 0.5433 1.0121 -0.0842 0.099 Uiso 1 1 calc R . .
C76 C 0.6793(6) 1.0188(3) -0.1562(2) 0.0931(17) Uani 1 1 d . . .
H76 H 0.6774 1.0759 -0.1650 0.112 Uiso 1 1 calc R . .
C77 C 0.7636(4) 0.9752(2) -0.19171(19) 0.0671(11) Uani 1 1 d . . .
H77 H 0.8206 1.0021 -0.2234 0.081 Uiso 1 1 calc R . .
C78 C 0.5127(3) 0.8552(2) -0.0414(2) 0.0665(11) Uani 1 1 d . . .
H78A H 0.4917 0.8857 -0.0066 0.080 Uiso 1 1 calc R . .
H78B H 0.4308 0.8578 -0.0668 0.080 Uiso 1 1 calc R . .
C79 C 0.7850(3) 0.8429(2) 0.06339(17) 0.0526(9) Uani 1 1 d . . .
H79A H 0.7621 0.8855 0.0147 0.063 Uiso 1 1 calc R . .
H79B H 0.8610 0.8002 0.0602 0.063 Uiso 1 1 calc R . .
C80 C 0.8167(3) 0.88285(19) 0.11698(18) 0.0537(9) Uani 1 1 d . . .
H80A H 0.8622 0.9275 0.0934 0.064 Uiso 1 1 calc R . .
H80B H 0.7364 0.9078 0.1349 0.064 Uiso 1 1 calc R . .
C81 C 0.9337(3) 0.85104(18) 0.22895(16) 0.0383(8) Uani 1 1 d . . .
H81A H 0.8621 0.8583 0.2603 0.046 Uiso 1 1 calc R . .
H81B H 0.9557 0.9057 0.2060 0.046 Uiso 1 1 calc R . .
C82 C 1.0484(3) 0.78910(18) 0.27282(16) 0.0389(8) Uani 1 1 d . . .
H82A H 1.0648 0.8009 0.3177 0.047 Uiso 1 1 calc R . .
H82B H 1.0335 0.7321 0.2863 0.047 Uiso 1 1 calc R . .
C83 C 1.3485(3) 0.73203(17) 0.19263(15) 0.0322(7) Uani 1 1 d . . .
C84 C 1.2607(3) 0.72993(17) 0.24576(15) 0.0312(7) Uani 1 1 d . . .
C85 C 1.2833(3) 0.66342(18) 0.31031(15) 0.0362(8) Uani 1 1 d . . .
H85 H 1.2245 0.6618 0.3471 0.043 Uiso 1 1 calc R . .
C86 C 1.3922(3) 0.59940(18) 0.32079(16) 0.0370(8) Uani 1 1 d . . .
H86 H 1.4074 0.5535 0.3648 0.044 Uiso 1 1 calc R . .
C87 C 1.4779(3) 0.60173(19) 0.26825(16) 0.0409(8) Uani 1 1 d . . .
H87 H 1.5525 0.5577 0.2760 0.049 Uiso 1 1 calc R . .
C88 C 1.4561(3) 0.66829(18) 0.20383(16) 0.0373(8) Uani 1 1 d . . .
H88 H 1.5157 0.6698 0.1674 0.045 Uiso 1 1 calc R . .
C89 C 1.2312(3) 0.80594(19) 0.07759(17) 0.0526(9) Uani 1 1 d . D .
H89A H 1.1573 0.7856 0.1021 0.063 Uiso 1 1 calc R . .
H89B H 1.2649 0.7727 0.0463 0.063 Uiso 1 1 calc R . .
C92 C 1.0266(3) 0.82505(18) -0.06168(16) 0.0393(8) Uani 1 1 d . D .
H92A H 1.0572 0.7827 -0.0136 0.047 Uiso 1 1 calc R . .
H92B H 0.9310 0.8390 -0.0654 0.047 Uiso 1 1 calc R . .

loop_
_atom_site_aniso_label
_atom_site_aniso_U_11
_atom_site_aniso_U_22
_atom_site_aniso_U_33
_atom_site_aniso_U_23
_atom_site_aniso_U_13
_atom_site_aniso_U_12
O1 0.0325(12) 0.0417(13) 0.0421(13) -0.0098(11) -0.0046(10) -0.0079(10)
O2 0.0368(13) 0.0461(13) 0.0400(13) 0.0013(11) 0.0019(10) 0.0010(11)
O3 0.0327(13) 0.0415(13) 0.0501(13) -0.0153(10) -0.0040(10) -0.0085(11)
O4 0.0408(13) 0.0475(14) 0.0578(14) -0.0271(12) 0.0049(11) -0.0164(11)
O7 0.0419(14) 0.0547(14) 0.0602(15) -0.0241(12) -0.0007(11) -0.0149(12)
O8 0.0487(14) 0.0345(12) 0.0455(13) -0.0162(11) -0.0099(11) -0.0020(10)
O9 0.0331(12) 0.0401(13) 0.0441(13) -0.0101(10) 0.0059(10) -0.0054(11)
O10 0.0393(13) 0.0402(13) 0.0347(12) -0.0067(10) -0.0006(10) -0.0143(10)
O12 0.0388(13) 0.0450(13) 0.0456(13) -0.0186(11) 0.0060(10) -0.0178(11)
C40 0.074(3) 0.056(2) 0.060(2) -0.0252(19) 0.029(2) -0.016(2)
O5 0.0378(18) 0.0552(19) 0.0531(19) -0.0276(16) 0.0080(17) -0.0150(15)
C41 0.042(3) 0.055(3) 0.055(3) -0.007(3) 0.004(3) -0.022(3)
C42 0.046(3) 0.040(3) 0.059(3) -0.012(3) 0.014(2) -0.008(2)
O6 0.0332(13) 0.0513(14) 0.0505(14) -0.0135(11) 0.0012(11) -0.0130(11)
O5A 0.060(7) 0.088(9) 0.073(8) -0.005(6) 0.012(7) -0.004(6)
C42A 0.019(7) 0.034(8) 0.048(7) -0.022(7) 0.008(6) -0.004(6)
C90 0.114(3) 0.049(2) 0.073(3) 0.009(2) -0.063(3) -0.038(2)
O11 0.048(3) 0.033(2) 0.046(2) -0.0131(19) -0.014(2) 0.0013(19)
C91 0.087(3) 0.045(2) 0.044(2) -0.0105(18) -0.005(2) -0.027(2)
O11A 0.054(3) 0.048(3) 0.038(3) -0.003(2) -0.011(3) -0.018(3)
C1 0.0281(17) 0.0328(19) 0.0387(19) -0.0112(15) -0.0088(15) -0.0063(15)
C2 0.0255(17) 0.041(2) 0.043(2) -0.0179(16) -0.0096(15) -0.0070(15)
C3 0.038(2) 0.038(2) 0.056(2) -0.0171(18) -0.0066(17) -0.0061(16)
C4 0.047(2) 0.041(2) 0.054(2) -0.0073(17) -0.0046(18) -0.0169(18)
C5 0.0339(19) 0.054(2) 0.045(2) -0.0182(18) 0.0078(16) -0.0156(17)
C6 0.0252(17) 0.043(2) 0.0427(19) -0.0184(17) -0.0068(15) -0.0061(15)
C7 0.0351(19) 0.046(2) 0.046(2) -0.0254(16) -0.0087(16) -0.0006(15)
C8 0.0286(18) 0.0282(16) 0.0361(18) -0.0117(14) -0.0042(14) -0.0015(13)
C9 0.0304(19) 0.0394(18) 0.0420(19) -0.0227(15) -0.0023(15) 0.0011(14)
C10 0.0295(18) 0.0344(17) 0.0346(18) -0.0128(14) -0.0045(15) -0.0018(14)
C11 0.0267(17) 0.0403(18) 0.0365(18) -0.0121(15) -0.0002(14) -0.0055(14)
C12 0.034(2) 0.0392(19) 0.0360(19) -0.0137(15) 0.0044(15) -0.0032(15)
C13 0.042(2) 0.0300(17) 0.0299(17) -0.0090(14) 0.0008(15) -0.0049(15)
C14 0.0279(18) 0.066(2) 0.044(2) -0.0320(17) -0.0010(15) -0.0041(16)
C15 0.0249(17) 0.054(2) 0.0380(19) -0.0249(17) -0.0051(14) -0.0071(16)
C16 0.0266(18) 0.050(2) 0.0371(18) -0.0197(16) -0.0024(15) -0.0121(16)
C17 0.0334(19) 0.049(2) 0.0342(18) -0.0213(16) -0.0024(15) -0.0093(16)
C18 0.0334(19) 0.059(2) 0.0375(19) -0.0178(17) 0.0054(15) -0.0091(18)
C19 0.043(2) 0.048(2) 0.047(2) -0.0080(17) -0.0005(17) -0.0127(17)
C20 0.038(2) 0.044(2) 0.050(2) -0.0198(17) -0.0093(17) -0.0001(17)
C21 0.043(2) 0.058(2) 0.053(2) -0.0352(18) 0.0072(17) -0.0138(17)
C22 0.043(2) 0.037(2) 0.047(2) -0.0209(16) 0.0116(16) -0.0093(16)
C23 0.040(2) 0.0311(18) 0.048(2) -0.0164(16) 0.0036(17) 0.0001(16)
C24 0.0380(19) 0.0365(19) 0.0371(18) -0.0113(15) 0.0072(16) 0.0003(15)
C25 0.057(2) 0.037(2) 0.047(2) -0.0098(17) 0.0071(17) 0.0019(18)
C26 0.074(3) 0.032(2) 0.064(3) -0.0144(19) 0.015(2) 0.000(2)
C27 0.062(3) 0.045(2) 0.067(3) -0.030(2) 0.014(2) -0.017(2)
C28 0.0363(19) 0.050(2) 0.049(2) -0.0191(17) -0.0031(16) 0.0029(16)
C29 0.048(2) 0.043(2) 0.047(2) -0.0128(16) -0.0033(17) -0.0143(17)
C30 0.042(2) 0.0402(19) 0.049(2) -0.0098(16) 0.0020(17) -0.0072(16)
C31 0.038(2) 0.047(2) 0.042(2) -0.0050(16) -0.0097(16) -0.0059(16)
C32 0.0336(19) 0.053(2) 0.047(2) -0.0134(17) -0.0067(16) -0.0126(17)
C33 0.0259(18) 0.0391(19) 0.0356(18) -0.0137(15) 0.0063(15) -0.0081(15)
C34 0.0343(19) 0.0369(19) 0.0394(18) -0.0164(15) 0.0055(15) -0.0139(16)
C35 0.0318(19) 0.051(2) 0.046(2) -0.0157(17) -0.0025(16) -0.0127(17)
C36 0.035(2) 0.042(2) 0.051(2) -0.0121(17) 0.0069(17) -0.0074(16)
C37 0.041(2) 0.048(2) 0.046(2) -0.0249(17) 0.0163(17) -0.0156(18)
C38 0.036(2) 0.051(2) 0.0367(19) -0.0203(16) 0.0040(15) -0.0142(17)
C39 0.069(3) 0.048(2) 0.044(2) -0.0202(17) 0.0118(19) -0.0168(19)
C51 0.0290(18) 0.060(2) 0.048(2) -0.0302(19) 0.0082(16) -0.0168(17)
C52 0.0295(18) 0.047(2) 0.044(2) -0.0173(17) 0.0113(15) -0.0113(16)
C53 0.039(2) 0.057(2) 0.070(3) -0.031(2) 0.017(2) -0.0167(18)
C54 0.044(2) 0.087(3) 0.098(3) -0.063(3) 0.016(2) -0.026(2)
C55 0.033(2) 0.103(3) 0.073(3) -0.055(3) -0.0007(19) -0.011(2)
C56 0.033(2) 0.073(3) 0.050(2) -0.035(2) 0.0025(17) -0.0033(19)
C57 0.044(2) 0.0433(19) 0.0364(19) -0.0076(15) 0.0073(16) -0.0089(16)
C58 0.0346(18) 0.0298(17) 0.0340(18) -0.0108(14) 0.0011(15) -0.0100(14)
C59 0.0309(19) 0.0302(17) 0.0317(18) -0.0062(14) 0.0006(14) -0.0051(14)
C60 0.0314(18) 0.0239(16) 0.0304(17) -0.0077(13) -0.0007(15) -0.0026(13)
C61 0.0292(18) 0.0356(18) 0.042(2) -0.0140(15) -0.0014(16) -0.0059(14)
C62 0.041(2) 0.0383(18) 0.0369(19) -0.0155(15) -0.0053(16) -0.0088(15)
C63 0.049(2) 0.0421(19) 0.0315(18) -0.0167(15) 0.0043(17) -0.0104(16)
C64 0.0330(18) 0.048(2) 0.0355(19) -0.0085(15) 0.0026(15) -0.0031(15)
C65 0.0287(17) 0.0376(19) 0.0285(17) -0.0107(15) 0.0046(14) -0.0054(15)
C66 0.0349(18) 0.0343(18) 0.0318(17) -0.0141(15) 0.0071(15) -0.0135(15)
C67 0.0335(18) 0.042(2) 0.0296(17) -0.0103(15) 0.0004(15) -0.0102(15)
C68 0.043(2) 0.055(2) 0.0349(19) -0.0187(17) -0.0039(15) -0.0144(18)
C69 0.057(2) 0.049(2) 0.044(2) -0.0262(18) 0.0068(18) -0.0243(18)
C70 0.051(2) 0.0332(18) 0.0373(19) -0.0128(15) 0.0111(17) -0.0092(16)
C71 0.045(2) 0.050(2) 0.046(2) -0.0008(17) -0.0078(17) -0.0108(17)
C72 0.052(2) 0.037(2) 0.041(2) -0.0040(16) -0.0235(18) -0.0026(17)
C73 0.049(2) 0.041(2) 0.051(2) -0.0222(18) -0.0191(18) 0.0070(18)
C74 0.059(2) 0.051(2) 0.047(2) -0.0218(19) -0.0279(19) 0.0183(19)
C75 0.125(4) 0.054(3) 0.045(3) -0.021(2) -0.038(3) 0.034(3)
C76 0.178(5) 0.039(2) 0.047(3) -0.012(2) -0.044(3) 0.004(3)
C77 0.099(3) 0.044(2) 0.046(2) -0.001(2) -0.031(2) -0.016(2)
C78 0.046(2) 0.091(3) 0.059(2) -0.043(2) -0.013(2) 0.018(2)
C79 0.048(2) 0.058(2) 0.045(2) -0.0118(18) -0.0035(17) -0.0074(19)
C80 0.055(2) 0.037(2) 0.063(2) -0.0134(18) -0.0155(19) -0.0046(17)
C81 0.040(2) 0.0345(18) 0.0447(19) -0.0186(16) 0.0050(16) -0.0096(15)
C82 0.0348(19) 0.044(2) 0.0432(19) -0.0196(16) 0.0074(16) -0.0123(16)
C83 0.0351(19) 0.0331(18) 0.0296(18) -0.0079(15) -0.0005(15) -0.0145(15)
C84 0.0274(18) 0.0318(18) 0.0354(18) -0.0126(15) -0.0031(15) -0.0068(15)
C85 0.039(2) 0.0425(19) 0.0293(18) -0.0131(16) -0.0024(15) -0.0128(16)
C86 0.042(2) 0.0344(18) 0.0322(18) -0.0061(14) -0.0100(16) -0.0111(16)
C87 0.0351(19) 0.041(2) 0.044(2) -0.0137(17) -0.0086(16) -0.0021(15)
C88 0.0313(19) 0.045(2) 0.0365(19) -0.0145(16) 0.0015(15) -0.0088(16)
C89 0.069(2) 0.044(2) 0.042(2) -0.0027(16) -0.0181(18) -0.0257(18)
C92 0.0414(19) 0.0401(19) 0.0391(19) -0.0129(15) -0.0017(15) -0.0154(16)

loop_
_atom_type_symbol
_atom_type_description
_atom_type_scat_dispersion_real
_atom_type_scat_dispersion_imag
_atom_type_scat_source
C C 0.0033 0.0016 'International Tables Vol C Tables 4.2.6.8 and 6.1.1.4'
H H 0.0000 0.0000 'International Tables Vol C Tables 4.2.6.8 and 6.1.1.4'
O O 0.0106 0.0060 'International Tables Vol C Tables 4.2.6.8 and 6.1.1.4'

loop_
_geom_angle_atom_site_label_1
_geom_angle_atom_site_label_2
_geom_angle_atom_site_label_3
_geom_angle
C1 O1 C29 115.9(2)
C30 O2 C31 112.6(2)
C33 O3 C32 117.8(2)
C34 O4 C39 114.5(2)
C51 O7 C79 116.4(2)
C80 O8 C81 113.5(2)
C84 O9 C82 118.3(2)
C83 O10 C89 116.0(2)
C66 O12 C92 113.3(2)
O5 C40 C39 109.5(3)
O5 C40 O5A 50.7(4)
C39 C40 O5A 116.5(5)
C41 O5 C40 107.2(3)
O5 C41 C42 109.6(4)
O6 C42 C41 111.3(4)
C16 O6 C42 120.6(3)
C16 O6 C42A 103.2(5)
C42 O6 C42A 41.4(5)
C41A O5A C40 104.7(10)
O5A C41A C42A 102.7(11)
O6 C42A C41A 97.8(8)
O11 C90 C89 114.7(3)
O11 C90 O11A 61.5(3)
C89 C90 O11A 102.7(3)
C91 O11 C90 111.2(4)
O11A C91 O11 76.1(3)
O11A C91 C92 121.4(4)
O11 C91 C92 111.7(3)
C91 O11A C90 107.7(4)
C2 C1 C6 122.3(3)
C2 C1 O1 118.0(3)
C6 C1 O1 119.6(2)
C3 C2 C1 117.7(3)
C3 C2 C7 120.2(3)
C1 C2 C7 122.1(3)
C4 C3 C2 121.2(3)
C5 C4 C3 119.8(3)
C4 C5 C6 121.3(3)
C5 C6 C1 117.7(3)
C5 C6 C28 121.0(3)
C1 C6 C28 121.3(3)
C2 C7 C8 114.3(2)
C9 C8 C13 118.4(3)
C9 C8 C7 122.4(3)
C13 C8 C7 119.2(3)
C8 C9 C10 121.9(3)
C9 C10 C11 118.3(3)
C9 C10 C14 122.3(3)
C11 C10 C14 119.3(3)
C12 C11 C10 120.4(3)
C11 C12 C13 120.3(3)
C12 C13 C8 120.7(3)
C15 C14 C10 114.4(2)
C20 C15 C16 118.2(3)
C20 C15 C14 119.2(3)
C16 C15 C14 122.5(3)
O6 C16 C17 120.8(3)
O6 C16 C15 117.5(3)
C17 C16 C15 121.5(3)
C18 C17 C16 118.1(3)
C18 C17 C21 118.6(3)
C16 C17 C21 123.2(3)
C19 C18 C17 121.4(3)
C18 C19 C20 119.3(3)
C19 C20 C15 121.3(3)
C17 C21 C22 114.4(2)
C27 C22 C23 118.1(3)
C27 C22 C21 120.0(3)
C23 C22 C21 122.0(3)
C24 C23 C22 121.7(3)
C25 C24 C23 118.5(3)
C25 C24 C28 119.4(3)
C23 C24 C28 122.1(3)
C26 C25 C24 121.0(3)
C25 C26 C27 119.8(3)
C26 C27 C22 121.0(3)
C6 C28 C24 115.3(3)
O1 C29 C30 108.7(2)
O2 C30 C29 108.6(2)
O2 C31 C32 109.1(2)
O3 C32 C31 107.2(2)
O3 C33 C38 125.6(3)
O3 C33 C34 114.8(3)
C38 C33 C34 119.6(3)
C35 C34 O4 120.4(3)
C35 C34 C33 120.0(3)
O4 C34 C33 119.5(3)
C34 C35 C36 120.3(3)
C37 C36 C35 119.5(3)
C36 C37 C38 120.8(3)
C33 C38 C37 119.9(3)
O4 C39 C40 106.5(3)
C52 C51 O7 119.3(3)
C52 C51 C56 122.1(3)
O7 C51 C56 118.4(3)
C53 C52 C51 118.2(3)
C53 C52 C57 120.2(3)
C51 C52 C57 121.7(3)
C54 C53 C52 121.5(3)
C55 C54 C53 119.2(3)
C54 C55 C56 121.9(3)
C55 C56 C51 117.0(3)
C55 C56 C78 121.4(3)
C51 C56 C78 121.5(3)
C52 C57 C58 114.8(2)
C59 C58 C63 118.2(3)
C59 C58 C57 123.3(3)
C63 C58 C57 118.6(3)
C58 C59 C60 122.1(3)
C61 C60 C59 118.1(3)
C61 C60 C64 119.2(3)
C59 C60 C64 122.7(3)
C62 C61 C60 120.6(3)
C63 C62 C61 120.6(3)
C62 C63 C58 120.6(3)
C65 C64 C60 115.4(2)
C70 C65 C66 117.4(3)
C70 C65 C64 120.5(3)
C66 C65 C64 122.1(3)
O12 C66 C65 119.9(3)
O12 C66 C67 117.8(2)
C65 C66 C67 122.3(3)
C68 C67 C66 117.1(3)
C68 C67 C71 121.0(3)
C66 C67 C71 121.9(3)
C69 C68 C67 121.8(3)
C70 C69 C68 119.8(3)
C69 C70 C65 121.6(3)
C67 C71 C72 114.4(3)
C77 C72 C73 118.1(3)
C77 C72 C71 121.1(3)
C73 C72 C71 120.9(3)
C72 C73 C74 122.4(3)
C75 C74 C73 117.6(4)
C75 C74 C78 120.6(4)
C73 C74 C78 121.8(3)
C76 C75 C74 120.5(4)
C75 C76 C77 121.3(4)
C76 C77 C72 120.2(4)
C56 C78 C74 113.1(3)
O7 C79 C80 108.7(3)
O8 C80 C79 108.1(3)
O8 C81 C82 108.0(2)
O9 C82 C81 107.2(2)
C88 C83 O10 119.7(3)
C88 C83 C84 120.2(3)
O10 C83 C84 120.0(3)
O9 C84 C85 124.8(3)
O9 C84 C83 115.6(2)
C85 C84 C83 119.6(3)
C86 C85 C84 119.6(3)
C87 C86 C85 120.5(3)
C86 C87 C88 120.1(3)
C83 C88 C87 120.0(3)
O10 C89 C90 105.0(2)
O12 C92 C91 108.4(3)

loop_
_geom_bond_atom_site_label_1
_geom_bond_atom_site_label_2
_geom_bond_distance
O1 C1 1.396(3)
O1 C29 1.426(3)
O2 C30 1.411(3)
O2 C31 1.416(3)
O3 C33 1.369(3)
O3 C32 1.437(3)
O4 C34 1.379(3)
O4 C39 1.424(3)
O7 C51 1.396(3)
O7 C79 1.416(4)
O8 C80 1.407(3)
O8 C81 1.418(3)
O9 C84 1.370(3)
O9 C82 1.432(3)
O10 C83 1.384(3)
O10 C89 1.434(3)
O12 C66 1.388(3)
O12 C92 1.430(3)
C40 O5 1.457(4)
C40 C39 1.515(4)
C40 O5A 1.566(10)
O5 C41 1.403(5)
C41 C42 1.516(6)
C42 O6 1.449(4)
O6 C16 1.387(3)
O6 C42A 1.479(11)
O5A C41A 1.454(13)
C41A C42A 1.528(14)
C90 O11 1.487(5)
C90 C89 1.509(4)
C90 O11A 1.644(6)
O11 C91 1.355(4)
C91 O11A 1.247(5)
C91 C92 1.493(4)
C1 C2 1.391(4)
C1 C6 1.395(4)
C2 C3 1.389(4)
C2 C7 1.509(4)
C3 C4 1.381(4)
C4 C5 1.375(4)
C5 C6 1.388(4)
C6 C28 1.503(4)
C7 C8 1.525(4)
C8 C9 1.385(4)
C8 C13 1.386(4)
C9 C10 1.389(4)
C10 C11 1.394(4)
C10 C14 1.520(4)
C11 C12 1.377(4)
C12 C13 1.379(4)
C14 C15 1.513(4)
C15 C20 1.382(4)
C15 C16 1.392(4)
C16 C17 1.392(4)
C17 C18 1.388(4)
C17 C21 1.515(4)
C18 C19 1.373(4)
C19 C20 1.383(4)
C21 C22 1.520(4)
C22 C27 1.382(4)
C22 C23 1.392(4)
C23 C24 1.385(4)
C24 C25 1.381(4)
C24 C28 1.517(4)
C25 C26 1.373(5)
C26 C27 1.380(5)
C29 C30 1.494(4)
C31 C32 1.496(4)
C33 C38 1.370(4)
C33 C34 1.393(4)
C34 C35 1.371(4)
C35 C36 1.379(4)
C36 C37 1.370(4)
C37 C38 1.377(4)
C51 C52 1.386(4)
C51 C56 1.397(4)
C52 C53 1.382(4)
C52 C57 1.501(4)
C53 C54 1.374(5)
C54 C55 1.372(5)
C55 C56 1.393(5)
C56 C78 1.500(5)
C57 C58 1.525(4)
C58 C59 1.386(4)
C58 C63 1.386(4)
C59 C60 1.392(4)
C60 C61 1.385(4)
C60 C64 1.518(4)
C61 C62 1.375(4)
C62 C63 1.375(4)
C64 C65 1.498(4)
C65 C70 1.391(4)
C65 C66 1.391(4)
C66 C67 1.405(4)
C67 C68 1.379(4)
C67 C71 1.501(4)
C68 C69 1.375(4)
C69 C70 1.366(4)
C71 C72 1.505(4)
C72 C77 1.385(5)
C72 C73 1.387(4)
C73 C74 1.398(4)
C74 C75 1.393(5)
C74 C78 1.516(5)
C75 C76 1.364(6)
C76 C77 1.381(6)
C79 C80 1.510(4)
C81 C82 1.491(4)
C83 C88 1.373(4)
C83 C84 1.392(4)
C84 C85 1.387(4)
C85 C86 1.386(4)
C86 C87 1.369(4)
C87 C88 1.386(4)
